data_4125035
loop_
_publ_author_name
'Hill, Joshua A.'
'Thompson, Amber L.'
'Goodwin, Andrew L.'

_publ_section_title
;
 Dicyanometallates as Model Extended Frameworks.
;
_journal_issue 18
_journal_name_full 'Journal of the American Chemical Society'
_journal_page_first 5886
_journal_page_last 5896
_journal_paper_doi 10.1021/jacs.5b13446
_journal_volume 138
_journal_year 2016
_chemical_formula_moiety 'C14 H12 Au5 Cu2 N10 O2, C36 H30 N P2'
_chemical_formula_sum 'C50 H42 Au5 Cu2 N11 O2 P2'
_chemical_formula_weight 2002.83
_chemical_name_systematic
;
bis(triphenylphosphoranylidene)ammonium copper dicyanoaurate ethanolate
;
_space_group_IT_number 15
_symmetry_cell_setting monoclinic
_symmetry_space_group_name_Hall '-C 2yc'
_symmetry_space_group_name_H-M 'C 1 2/c 1'
_atom_sites_solution_hydrogens difmap
_atom_sites_solution_primary Superflip
_audit_creation_date 2015-12-18
_audit_creation_method CRYSTALS_ver_14.61
_cell_angle_alpha 90
_cell_angle_beta 96.629(2)
_cell_angle_gamma 90
_cell_formula_units_Z 4
_cell_length_a 27.9505(6)
_cell_length_b 15.0898(4)
_cell_length_c 13.4803(3)
_cell_measurement_reflns_used 24681
_cell_measurement_temperature 30
_cell_measurement_theta_max 32
_cell_measurement_theta_min 2
_cell_volume 5647.5(2)
_computing_cell_refinement 'CrysAlisPro, (Agilent, 2011)'
_computing_data_collection 'CrystalClear-SM Expert 2.0 r4 (Rigaku, 2009)'
_computing_data_reduction CrysAlisPro
_computing_molecular_graphics 'CAMERON (Watkin et al., 1996)'
_computing_publication_material CRYSTALS
_computing_structure_refinement 'CRYSTALS (Betteridge et al., 2003)'
_computing_structure_solution 'Superflip (Palatinus & Chapuis, 2007)'
_diffrn_ambient_temperature 30
_diffrn_detector CCD
_diffrn_measured_fraction_theta_full 0.995
_diffrn_measured_fraction_theta_max 0.932
_diffrn_measurement_device 'CrystalLogic Kappa (3 circle)'
_diffrn_measurement_device_type 'Rigaku Saturn724+ (2x2 bin mode)'
_diffrn_measurement_method 'profile data from \w-scans'
_diffrn_radiation_monochromator Synchrotron
_diffrn_radiation_type Synchrotron
_diffrn_radiation_wavelength 0.68890
_diffrn_reflns_av_R_equivalents 0.060
_diffrn_reflns_limit_h_max 42
_diffrn_reflns_limit_h_min -41
_diffrn_reflns_limit_k_max 22
_diffrn_reflns_limit_k_min -22
_diffrn_reflns_limit_l_max 20
_diffrn_reflns_limit_l_min -19
_diffrn_reflns_number 44694
_diffrn_reflns_theta_full 25.163
_diffrn_reflns_theta_max 31.852
_diffrn_reflns_theta_min 2.037
_diffrn_source Synchrotron
_diffrn_standards_number 0
_exptl_absorpt_coefficient_mu 13.780
_exptl_absorpt_correction_T_max 1.00000
_exptl_absorpt_correction_T_min 0.72806
_exptl_absorpt_correction_type multi-scan
_exptl_absorpt_process_details
;
CrysAlisPro, Agilent Technologies,
Version 1.171.37.35 (release 13-08-2014 CrysAlis171 .NET)
(compiled Aug 13 2014,18:06:01)
Empirical absorption correction using spherical harmonics,
 implemented in SCALE3 ABSPACK scaling algorithm.
;
_exptl_crystal_colour green
_exptl_crystal_density_diffrn 2.355
_exptl_crystal_density_meas ?
_exptl_crystal_density_method 'not measured'
_exptl_crystal_description prism
_exptl_crystal_F_000 3672
_exptl_crystal_size_max 0.01
_exptl_crystal_size_mid 0.01
_exptl_crystal_size_min 0.01
_refine_diff_density_max 2.12
_refine_diff_density_min -2.22
_refine_ls_extinction_method None
_refine_ls_goodness_of_fit_ref 0.9915
_refine_ls_hydrogen_treatment constr
_refine_ls_matrix_type full
_refine_ls_number_parameters 464
_refine_ls_number_reflns 9917
_refine_ls_number_restraints 1344
_refine_ls_R_factor_all 0.0460
_refine_ls_R_factor_gt 0.0372
_refine_ls_shift/su_max 0.0034242
_refine_ls_shift/su_mean 0.0001357
_refine_ls_structure_factor_coef Fsqd
_refine_ls_weighting_details
;
 Method= Modified Sheldrick 
 w=1/[\s^2^(F^2^) + ( 0.04P)^2^ +*****P] 
 ,where P=(max(Fo^2^,0) + 2Fc^2^)/3 
;
_refine_ls_weighting_scheme calc
_refine_ls_wR_factor_all 0.0898
_refine_ls_wR_factor_gt 0.0839
_refine_ls_wR_factor_ref 0.0898
_reflns_limit_h_max 41
_reflns_limit_h_min -42
_reflns_limit_k_max 22
_reflns_limit_k_min 0
_reflns_limit_l_max 20
_reflns_limit_l_min 0
_reflns_number_gt 8549
_reflns_number_total 9917
_reflns_threshold_expression I>2.0\s(I)
_oxford_diffrn_Wilson_B_factor 1.05
_oxford_diffrn_Wilson_scale 3.46
_oxford_refine_ls_r_factor_ref 0.0460
_oxford_refine_ls_scale 0.5495(5)
_oxford_reflns_number_all 9917
_oxford_reflns_threshold_expression_ref I>-3.0\s(I)
_oxford_structure_analysis_title 052jah15-
_cod_data_source_file ja5b13446_si_001.cif
_cod_data_source_block 3a
_cod_depositor_comments
;
The following automatic conversions were performed:

'_exptl_crystal_density_meas' value 'not measured' was changed to '?'
- the value is perceived as not measured.

Automatic conversion script
Id: cif_fix_values 4268 2015-11-12 08:31:59Z antanas 

 Adding full bibliography for 4125033--4125042.cif.
;
_cod_original_sg_symbol_H-M 'C 2/c '
_cod_database_code 4125035

loop_
_symmetry_equiv_pos_as_xyz
x,y,z
-x,-y,-z
x+1/2,y+1/2,z
-x+1/2,-y+1/2,-z
x,-y,z+1/2
-x,y,-z+1/2
x+1/2,-y+1/2,z+1/2
-x+1/2,y+1/2,-z+1/2

loop_
_atom_site_label
_atom_site_type_symbol
_atom_site_fract_x
_atom_site_fract_y
_atom_site_fract_z
_atom_site_U_iso_or_equiv
_atom_site_occupancy
_atom_site_adp_type
_atom_site_refinement_flags_posn
_atom_site_refinement_flags_adp
_atom_site_refinement_flags_occupancy
_atom_site_disorder_assembly
_atom_site_disorder_group
Cu1 Cu 0.68450(2) 0.74807(4) 0.72739(4) 0.0100 1.0000 Uani . . . . .
Au2 Au 0.5000 0.720107(18) 0.7500 0.0138 1.0000 Uani S T . . .
Au3 Au 0.688637(6) 1.015901(13) 0.497935(14) 0.0130 1.0000 Uani . . . . .
Au4 Au 0.701110(6) 0.483926(13) 0.960666(15) 0.0145 1.0000 Uani . . . . .
C5 C 0.56883(18) 0.7229(4) 0.7299(4) 0.0181 1.0000 Uani . . . . .
N6 N 0.60878(16) 0.7286(3) 0.7190(4) 0.0205 1.0000 Uani . . . . .
C7 C 0.68623(17) 0.9130(4) 0.5890(4) 0.0161 1.0000 Uani . . . . .
N8 N 0.68623(16) 0.8528(3) 0.6403(3) 0.0157 1.0000 Uani . . . . .
C9 C 0.68888(17) 0.8840(3) 0.9020(4) 0.0138 1.0000 Uani . . . . .
N10 N 0.68923(16) 0.8296(3) 0.8435(3) 0.0155 1.0000 Uani . . . . .
C11 C 0.70186(17) 0.5857(4) 0.8688(4) 0.0167 1.0000 Uani . . . . .
N12 N 0.70121(16) 0.6468(3) 0.8180(3) 0.0174 1.0000 Uani . . . . .
C13 C 0.69734(16) 0.6158(3) 0.5562(4) 0.0137 1.0000 Uani . . . . .
N14 N 0.69503(14) 0.6690(3) 0.6141(3) 0.0124 1.0000 Uani . . . . .
N15 N 0.5000 0.7762(5) 0.2500 0.0236 1.0000 Uani S T . . .
P16 P 0.53634(4) 0.76240(9) 0.34553(9) 0.0117 1.0000 Uani . . . . .
C20 C 0.5175(2) 0.8197(4) 0.4527(4) 0.0163 0.5680(13) Uani D U P 2 1
C21 C 0.55016(16) 0.8669(4) 0.5177(5) 0.0189 0.5680(13) Uani D U P 2 1
C22 C 0.5345(2) 0.9126(4) 0.5972(4) 0.0227 0.5680(13) Uani D U P 2 1
C23 C 0.4861(2) 0.9113(4) 0.6115(4) 0.0218 0.5680(13) Uani D U P 2 1
C24 C 0.45351(16) 0.8638(4) 0.5467(5) 0.0212 0.5680(13) Uani D U P 2 1
C25 C 0.46917(19) 0.8183(4) 0.4671(4) 0.0186 0.5680(13) Uani D U P 2 1
C30 C 0.5486(3) 0.6493(4) 0.3758(6) 0.0172 0.5146(13) Uani D U P 3 1
C31 C 0.5393(2) 0.6121(4) 0.4662(5) 0.0203 0.5146(13) Uani D U P 3 1
C32 C 0.5462(2) 0.5216(5) 0.4830(5) 0.0241 0.5146(13) Uani D U P 3 1
C33 C 0.5622(2) 0.4683(4) 0.4091(6) 0.0253 0.5146(13) Uani D U P 3 1
C34 C 0.5719(3) 0.5056(6) 0.3190(5) 0.0232 0.5146(13) Uani D U P 3 1
C35 C 0.5651(3) 0.5961(6) 0.3023(5) 0.0198 0.5146(13) Uani D U P 3 1
C40 C 0.59325(9) 0.8113(2) 0.3271(3) 0.0153 1.0000 Uani D . . 4 1
C41 C 0.63620(11) 0.7768(2) 0.3737(3) 0.0175 1.0000 Uani D . . 4 1
C42 C 0.67982(9) 0.8146(3) 0.3566(3) 0.0216 1.0000 Uani D . . 4 1
C43 C 0.68051(10) 0.8868(3) 0.2928(3) 0.0242 1.0000 Uani D . . 4 1
C44 C 0.63753(13) 0.9218(2) 0.2471(3) 0.0263 1.0000 Uani D . . 4 1
C45 C 0.59392(10) 0.8840(3) 0.2642(3) 0.0237 1.0000 Uani D . . 4 1
C220 C 0.5098(3) 0.8112(5) 0.4467(5) 0.0162 0.4320(13) Uani D U P 2 2
C221 C 0.5314(2) 0.8814(5) 0.5012(6) 0.0202 0.4320(13) Uani D U P 2 2
C222 C 0.5076(3) 0.9227(4) 0.5733(5) 0.0236 0.4320(13) Uani D U P 2 2
C223 C 0.4620(3) 0.8946(5) 0.5901(5) 0.0230 0.4320(13) Uani D U P 2 2
C224 C 0.4403(2) 0.8245(5) 0.5355(6) 0.0218 0.4320(13) Uani D U P 2 2
C225 C 0.4643(3) 0.7826(4) 0.4640(5) 0.0166 0.4320(13) Uani D U P 2 2
C230 C 0.5483(3) 0.6481(5) 0.3774(7) 0.0180 0.4854(13) Uani D U P 3 2
C231 C 0.5577(2) 0.6230(5) 0.4773(6) 0.0220 0.4854(13) Uani D U P 3 2
C232 C 0.5716(2) 0.5363(5) 0.5018(5) 0.0245 0.4854(13) Uani D U P 3 2
C233 C 0.5766(2) 0.4749(4) 0.4264(7) 0.0259 0.4854(13) Uani D U P 3 2
C234 C 0.5672(3) 0.4999(6) 0.3266(6) 0.0247 0.4854(13) Uani D U P 3 2
C235 C 0.5533(3) 0.5866(6) 0.3020(5) 0.0211 0.4854(13) Uani D U P 3 2
O501 O 0.6227(3) 0.3684(7) 0.5885(7) 0.0304 0.4610(19) Uani D . P . 1
C502 C 0.6665(4) 0.3242(7) 0.6319(9) 0.0304 0.4610(19) Uani D . P . 1
C503 C 0.6914(5) 0.3832(10) 0.7138(10) 0.0365 0.4610(19) Uani D . P . 1
O511 O 0.6364(3) 0.2887(6) 0.5209(7) 0.0341 0.5390(19) Uani D . P . 2
C512 C 0.6800(3) 0.2928(8) 0.5881(9) 0.0372 0.5390(19) Uani D . P . 2
C513 C 0.6737(5) 0.3625(9) 0.6679(9) 0.0446 0.5390(19) Uani D . P . 2
H211 H 0.5826 0.8677 0.5084 0.0229 0.5676 Uiso DR . . 2 1
H221 H 0.5564 0.9440 0.6412 0.0270 0.5676 Uiso DR . . 2 1
H231 H 0.4756 0.9425 0.6646 0.0261 0.5676 Uiso DR . . 2 1
H241 H 0.4213 0.8625 0.5569 0.0250 0.5676 Uiso DR . . 2 1
H251 H 0.4474 0.7864 0.4235 0.0218 0.5676 Uiso DR . . 2 1
H311 H 0.5285 0.6478 0.5153 0.0240 0.5148 Uiso DR . . 3 1
H321 H 0.5401 0.4971 0.5435 0.0290 0.5148 Uiso DR . . 3 1
H331 H 0.5664 0.4078 0.4198 0.0301 0.5148 Uiso DR . . 3 1
H341 H 0.5830 0.4698 0.2700 0.0281 0.5148 Uiso DR . . 3 1
H351 H 0.5715 0.6209 0.2419 0.0239 0.5148 Uiso DR . . 3 1
H411 H 0.6361 0.7285 0.4165 0.0209 1.0000 Uiso DR . . 4 1
H421 H 0.7085 0.7913 0.3879 0.0260 1.0000 Uiso DR . . 4 1
H431 H 0.7096 0.9122 0.2806 0.0286 1.0000 Uiso DR . . 4 1
H441 H 0.6380 0.9705 0.2051 0.0309 1.0000 Uiso DR . . 4 1
H451 H 0.5652 0.9079 0.2330 0.0279 1.0000 Uiso DR . . 4 1
H2211 H 0.5617 0.9007 0.4896 0.0240 0.4324 Uiso DR . . 2 2
H2221 H 0.5224 0.9694 0.6105 0.0280 0.4324 Uiso DR . . 2 2
H2231 H 0.4459 0.9228 0.6380 0.0270 0.4324 Uiso DR . . 2 2
H2241 H 0.4097 0.8057 0.5467 0.0260 0.4324 Uiso DR . . 2 2
H2251 H 0.4500 0.7353 0.4276 0.0199 0.4324 Uiso DR . . 2 2
H2311 H 0.5549 0.6641 0.5276 0.0260 0.4852 Uiso DR . . 3 2
H2321 H 0.5775 0.5195 0.5685 0.0290 0.4852 Uiso DR . . 3 2
H2331 H 0.5862 0.4173 0.4426 0.0310 0.4852 Uiso DR . . 3 2
H2341 H 0.5703 0.4585 0.2761 0.0290 0.4852 Uiso DR . . 3 2
H2351 H 0.5474 0.6035 0.2353 0.0249 0.4852 Uiso DR . . 3 2
H5021 H 0.6581 0.2680 0.6601 0.0351 0.4628 Uiso DR . . . 1
H5022 H 0.6876 0.3137 0.5807 0.0350 0.4628 Uiso DR . . . 1
H5032 H 0.7209 0.3553 0.7415 0.0500 0.4628 Uiso DR . . . 1
H5033 H 0.6706 0.3913 0.7651 0.0500 0.4628 Uiso DR . . . 1
H5031 H 0.6984 0.4398 0.6859 0.0500 0.4628 Uiso DR . . . 1
H5122 H 0.6864 0.2352 0.6191 0.0419 0.5372 Uiso DR . . . 2
H5121 H 0.7066 0.3093 0.5516 0.0419 0.5372 Uiso DR . . . 2
H5132 H 0.6994 0.3572 0.7215 0.0600 0.5372 Uiso DR . . . 2
H5131 H 0.6434 0.3538 0.6938 0.0600 0.5372 Uiso DR . . . 2
H5133 H 0.6742 0.4209 0.6394 0.0601 0.5372 Uiso DR . . . 2
H5011 H 0.6066 0.3323 0.5373 0.0359 0.4610 Uiso DR . . . 1
H5111 H 0.6398 0.2456 0.4709 0.0394 0.5390 Uiso DR . . . 2

loop_
_atom_site_aniso_label
_atom_site_aniso_U_11
_atom_site_aniso_U_22
_atom_site_aniso_U_33
_atom_site_aniso_U_23
_atom_site_aniso_U_13
_atom_site_aniso_U_12
Cu1 0.0117(2) 0.0075(3) 0.0111(2) 0.0000(2) 0.00247(19) 0.00012(18)
Au2 0.00910(9) 0.01392(12) 0.01900(12) 0.0000 0.00406(8) 0.0000
Au3 0.01358(8) 0.01144(9) 0.01445(9) 0.00356(6) 0.00324(6) 0.00140(6)
Au4 0.01245(7) 0.01301(9) 0.01811(9) 0.00623(7) 0.00191(6) 0.00033(6)
C5 0.0162(18) 0.015(2) 0.023(2) -0.0032(18) 0.0033(17) 0.0013(16)
N6 0.0160(17) 0.022(2) 0.025(2) 0.0026(17) 0.0067(16) 0.0003(15)
C7 0.0124(17) 0.017(2) 0.019(2) -0.0017(17) 0.0051(16) -0.0021(15)
N8 0.0203(17) 0.0106(18) 0.0167(18) 0.0015(15) 0.0043(15) -0.0006(14)
C9 0.0187(18) 0.0101(19) 0.0131(19) 0.0024(16) 0.0033(15) -0.0042(15)
N10 0.0210(17) 0.0128(19) 0.0130(17) 0.0022(15) 0.0027(14) -0.0021(14)
C11 0.0145(18) 0.014(2) 0.022(2) 0.0024(18) 0.0044(16) 0.0014(16)
N12 0.0175(17) 0.018(2) 0.0168(18) 0.0007(16) 0.0020(15) 0.0011(15)
C13 0.0119(16) 0.014(2) 0.0157(19) 0.0013(16) 0.0038(15) 0.0034(15)
N14 0.0116(15) 0.0095(17) 0.0162(17) -0.0020(14) 0.0020(13) 0.0016(12)
N15 0.018(2) 0.027(3) 0.024(3) 0.0000 -0.007(2) 0.0000
P16 0.0095(4) 0.0134(6) 0.0118(5) 0.0003(4) -0.0001(4) 0.0000(4)
C20 0.020(2) 0.014(2) 0.016(2) 0.0023(19) 0.0081(19) 0.0009(19)
C21 0.023(2) 0.015(2) 0.020(2) 0.0006(19) 0.007(2) 0.000(2)
C22 0.029(2) 0.018(2) 0.023(2) -0.001(2) 0.008(2) 0.000(2)
C23 0.028(2) 0.017(2) 0.021(2) 0.0007(19) 0.009(2) 0.002(2)
C24 0.024(2) 0.019(2) 0.022(2) 0.001(2) 0.008(2) 0.003(2)
C25 0.020(2) 0.017(2) 0.020(2) 0.001(2) 0.0056(18) 0.001(2)
C30 0.011(2) 0.015(2) 0.025(2) -0.001(2) 0.002(2) 0.001(2)
C31 0.016(2) 0.016(2) 0.028(2) 0.001(2) 0.001(2) -0.002(2)
C32 0.021(2) 0.019(2) 0.031(2) 0.002(2) 0.002(2) 0.001(2)
C33 0.021(2) 0.022(2) 0.033(2) 0.001(2) 0.002(2) 0.001(2)
C34 0.019(2) 0.020(2) 0.032(2) -0.002(2) 0.005(2) 0.000(2)
C35 0.015(2) 0.018(2) 0.028(2) -0.002(2) 0.006(2) -0.002(2)
C40 0.0122(15) 0.0146(18) 0.0191(18) -0.0014(15) 0.0011(14) -0.0024(14)
C41 0.0114(15) 0.0188(18) 0.0217(18) -0.0006(15) -0.0011(14) -0.0018(14)
C42 0.0128(15) 0.024(2) 0.028(2) -0.0052(17) 0.0011(15) -0.0037(15)
C43 0.0197(17) 0.025(2) 0.028(2) -0.0045(17) 0.0052(16) -0.0065(16)
C44 0.0236(18) 0.026(2) 0.029(2) 0.0061(17) 0.0041(17) -0.0055(17)
C45 0.0202(17) 0.026(2) 0.025(2) 0.0074(17) 0.0031(16) -0.0016(16)
C220 0.021(2) 0.011(2) 0.018(2) 0.001(2) 0.008(2) 0.002(2)
C221 0.025(2) 0.014(2) 0.022(2) 0.002(2) 0.007(2) 0.001(2)
C222 0.029(2) 0.019(2) 0.024(2) 0.000(2) 0.008(2) 0.001(2)
C223 0.028(2) 0.020(2) 0.021(2) 0.003(2) 0.007(2) 0.002(2)
C224 0.026(2) 0.019(2) 0.021(2) 0.003(2) 0.006(2) 0.003(2)
C225 0.020(2) 0.012(2) 0.018(2) 0.003(2) 0.006(2) 0.003(2)
C230 0.012(2) 0.016(2) 0.025(2) -0.002(2) 0.001(2) 0.002(2)
C231 0.017(2) 0.020(2) 0.028(2) 0.000(2) -0.001(2) 0.003(2)
C232 0.019(2) 0.021(2) 0.033(2) 0.003(2) 0.001(2) 0.005(2)
C233 0.018(2) 0.023(2) 0.037(2) -0.001(2) 0.002(2) 0.002(2)
C234 0.020(2) 0.020(2) 0.034(2) -0.003(2) 0.003(2) 0.001(2)
C235 0.018(2) 0.018(2) 0.028(2) -0.004(2) 0.002(2) -0.002(2)
O501 0.020(3) 0.040(3) 0.030(3) 0.012(2) -0.002(2) -0.008(2)
C502 0.023(3) 0.039(3) 0.028(3) 0.007(2) -0.003(2) -0.007(2)
C503 0.030(3) 0.045(3) 0.032(3) 0.000(3) -0.005(2) -0.009(3)
O511 0.025(2) 0.037(3) 0.041(3) 0.002(2) 0.007(2) 0.008(2)
C512 0.031(2) 0.039(3) 0.042(3) 0.000(2) 0.005(2) 0.009(3)
C513 0.044(3) 0.045(3) 0.046(3) -0.004(3) 0.007(2) 0.011(3)

loop_
_atom_type_symbol
_atom_type_scat_dispersion_real
_atom_type_scat_dispersion_imag
_atom_type_scat_Cromer_Mann_a1
_atom_type_scat_Cromer_Mann_b1
_atom_type_scat_Cromer_Mann_a2
_atom_type_scat_Cromer_Mann_b2
_atom_type_scat_Cromer_Mann_a3
_atom_type_scat_Cromer_Mann_b3
_atom_type_scat_Cromer_Mann_a4
_atom_type_scat_Cromer_Mann_b4
_atom_type_scat_Cromer_Mann_c
_atom_type_scat_source
Cu 0.3290 1.2020 13.3380 3.5828 7.1676 0.2470 5.6158 11.3966 1.6735 64.8126 1.1910 'International Tables Vol C 4.2.6.8 and 6.1.1.4'
Au -1.7460 8.3930 16.8819 0.4611 18.5913 8.6216 25.5582 1.4826 5.8600 36.3956 12.0658 'International Tables Vol C 4.2.6.8 and 6.1.1.4'
P 0.0970 0.0890 6.4345 1.9067 4.1791 27.1570 1.7800 0.5260 1.4908 68.1645 1.1149 'International Tables Vol C 4.2.6.8 and 6.1.1.4'
N 0.0061 0.0033 12.2126 0.0057 3.1322 9.8933 2.0125 28.9975 1.1663 0.5826 -11.5290 'International Tables Vol C 4.2.6.8 and 6.1.1.4'
C 0.0033 0.0016 2.3100 20.8439 1.0200 10.2075 1.5886 0.5687 0.8650 51.6512 0.2156 'International Tables Vol C 4.2.6.8 and 6.1.1.4'
H 0.0000 0.0000 0.4930 10.5109 0.3229 26.1257 0.1402 3.1424 0.0408 57.7998 0.0030 'International Tables Vol C 4.2.6.8 and 6.1.1.4'
O 0.0106 0.0060 3.0485 13.2771 2.2868 5.7011 1.5463 0.3239 0.8670 32.9089 0.2508 'International Tables Vol C 4.2.6.8 and 6.1.1.4'

loop_
_geom_angle_atom_site_label_1
_geom_angle_site_symmetry_1
_geom_angle_atom_site_label_2
_geom_angle_atom_site_label_3
_geom_angle
_geom_angle_publ_flag
N6 . Cu1 N8 99.88(18) yes
N6 . Cu1 N10 95.92(18) yes
N8 . Cu1 N10 88.20(18) yes
N6 . Cu1 N12 95.08(18) yes
N8 . Cu1 N12 165.04(18) yes
N10 . Cu1 N12 90.13(19) yes
N6 . Cu1 N14 96.36(18) yes
N8 . Cu1 N14 90.43(18) yes
N10 . Cu1 N14 167.69(17) yes
N12 . Cu1 N14 88.04(18) yes
C5 6_656 Au2 C5 177.6(3) yes
C9 5_574 Au3 C7 177.3(2) yes
C13 5_565 Au4 C11 176.94(19) yes
Au2 . C5 N6 176.8(5) yes
Cu1 . N6 C5 169.0(5) yes
Au3 . C7 N8 177.7(4) yes
C7 . N8 Cu1 178.5(4) yes
Au3 5_575 C9 N10 176.7(4) yes
Cu1 . N10 C9 171.2(4) yes
Au4 . C11 N12 177.1(5) yes
C11 . N12 Cu1 167.3(4) yes
Au4 5_564 C13 N14 176.4(4) yes
Cu1 . N14 C13 170.3(4) yes
P16 6_655 N15 P16 164.7(6) yes
N15 . P16 C20 111.9(3) yes
N15 . P16 C30 114.0(4) yes
C20 . P16 C30 109.9(4) yes
N15 . P16 C40 109.52(19) yes
C20 . P16 C40 104.9(2) yes
C30 . P16 C40 106.0(3) yes
N15 . P16 C30 114.0(4) yes
N15 . P16 C40 109.52(19) yes
C30 . P16 C40 106.0(3) yes
N15 . P16 C220 106.7(3) yes
C30 . P16 C220 107.9(4) yes
C40 . P16 C220 112.9(3) yes
N15 . P16 C20 111.9(3) yes
N15 . P16 C40 109.52(19) yes
C20 . P16 C40 104.9(2) yes
N15 . P16 C230 114.2(4) yes
C20 . P16 C230 109.3(4) yes
C40 . P16 C230 106.5(3) yes
N15 . P16 C40 109.52(19) yes
N15 . P16 C220 106.7(3) yes
C40 . P16 C220 112.9(3) yes
N15 . P16 C230 114.2(4) yes
C40 . P16 C230 106.5(3) yes
C220 . P16 C230 107.2(4) yes
P16 . C20 C21 121.2(3) yes
P16 . C20 C25 118.8(3) yes
C21 . C20 C25 120.000(4) yes
C20 . C21 C22 120.000(4) yes
C20 . C21 H211 120.1 no
C22 . C21 H211 119.9 no
C21 . C22 C23 120.000(4) yes
C21 . C22 H221 120.1 no
C23 . C22 H221 119.9 no
C22 . C23 C24 120.000(4) yes
C22 . C23 H231 119.9 no
C24 . C23 H231 120.1 no
C23 . C24 C25 120.000(4) yes
C23 . C24 H241 119.9 no
C25 . C24 H241 120.1 no
C24 . C25 C20 120.000(4) yes
C24 . C25 H251 120.3 no
C20 . C25 H251 119.7 no
P16 . C30 C31 122.4(5) yes
P16 . C30 C35 117.4(5) yes
C31 . C30 C35 119.999(4) yes
C30 . C31 C32 119.999(4) yes
C30 . C31 H311 119.9 no
C32 . C31 H311 120.1 no
C31 . C32 C33 119.999(4) yes
C31 . C32 H321 119.8 no
C33 . C32 H321 120.2 no
C32 . C33 C34 119.999(4) yes
C32 . C33 H331 120.1 no
C34 . C33 H331 119.9 no
C33 . C34 C35 119.999(4) yes
C33 . C34 H341 119.8 no
C35 . C34 H341 120.2 no
C30 . C35 C34 119.999(4) yes
C30 . C35 H351 120.1 no
C34 . C35 H351 119.9 no
P16 . C40 C41 121.08(19) yes
P16 . C40 C45 118.91(19) yes
C41 . C40 C45 119.999(4) yes
C40 . C41 C42 119.999(4) yes
C40 . C41 H411 120.6 no
C42 . C41 H411 119.4 no
C41 . C42 C43 119.999(4) yes
C41 . C42 H421 119.8 no
C43 . C42 H421 120.2 no
C42 . C43 C44 119.999(4) yes
C42 . C43 H431 120.6 no
C44 . C43 H431 119.4 no
C43 . C44 C45 119.999(4) yes
C43 . C44 H441 119.9 no
C45 . C44 H441 120.1 no
C44 . C45 C40 119.999(4) yes
C44 . C45 H451 119.5 no
C40 . C45 H451 120.5 no
P16 . C220 C221 121.7(5) yes
P16 . C220 C225 118.1(5) yes
C221 . C220 C225 119.999(4) yes
C220 . C221 C222 119.999(4) yes
C220 . C221 H2211 120.1 no
C222 . C221 H2211 119.9 no
C221 . C222 C223 119.999(4) yes
C221 . C222 H2221 119.9 no
C223 . C222 H2221 120.1 no
C222 . C223 C224 119.999(4) yes
C222 . C223 H2231 119.9 no
C224 . C223 H2231 120.1 no
C223 . C224 C225 119.999(4) yes
C223 . C224 H2241 120.0 no
C225 . C224 H2241 120.0 no
C220 . C225 C224 119.999(4) yes
C220 . C225 H2251 119.8 no
C224 . C225 H2251 120.2 no
P16 . C230 C231 120.0(5) yes
P16 . C230 C235 119.7(5) yes
C231 . C230 C235 119.999(4) yes
C230 . C231 C232 119.999(4) yes
C230 . C231 H2311 120.1 no
C232 . C231 H2311 119.9 no
C231 . C232 C233 119.999(4) yes
C231 . C232 H2321 119.8 no
C233 . C232 H2321 120.2 no
C232 . C233 C234 119.999(4) yes
C232 . C233 H2331 120.1 no
C234 . C233 H2331 119.9 no
C233 . C234 C235 119.999(4) yes
C233 . C234 H2341 119.9 no
C235 . C234 H2341 120.1 no
C230 . C235 C234 119.999(4) yes
C230 . C235 H2351 120.1 no
C234 . C235 H2351 120.0 no
C502 . O501 H5011 109.5 no
O501 . C502 C503 108.440(19) yes
O501 . C502 H5021 109.2 no
C503 . C502 H5021 109.8 no
O501 . C502 H5022 109.9 no
C503 . C502 H5022 110.2 no
H5021 . C502 H5022 109.3 no
C502 . C503 H5032 108.9 no
C502 . C503 H5033 109.4 no
H5032 . C503 H5033 109.7 no
C502 . C503 H5031 109.5 no
H5032 . C503 H5031 109.7 no
H5033 . C503 H5031 109.7 no
C512 . O511 H5111 109.4 no
O511 . C512 C513 108.439(19) yes
O511 . C512 H5122 109.6 no
C513 . C512 H5122 110.1 no
O511 . C512 H5121 109.6 no
C513 . C512 H5121 109.6 no
H5122 . C512 H5121 109.4 no
C512 . C513 H5132 109.6 no
C512 . C513 H5131 109.8 no
H5132 . C513 H5131 109.2 no
C512 . C513 H5133 109.9 no
H5132 . C513 H5133 109.4 no
H5131 . C513 H5133 109.0 no

loop_
_geom_bond_atom_site_label_1
_geom_bond_atom_site_label_2
_geom_bond_site_symmetry_2
_geom_bond_distance
_geom_bond_publ_flag
Cu1 N6 . 2.127(4) yes
Cu1 N8 . 1.973(4) yes
Cu1 N10 . 1.984(4) yes
Cu1 N12 . 1.978(5) yes
Cu1 N14 . 1.986(4) yes
Au2 C5 6_656 1.974(5) yes
Au2 C5 . 1.974(5) yes
Au3 C9 5_574 1.989(5) yes
Au3 C7 . 1.985(5) yes
Au4 C13 5_565 1.991(5) yes
Au4 C11 . 1.974(5) yes
C5 N6 . 1.146(7) yes
C7 N8 . 1.142(7) yes
C9 N10 . 1.139(7) yes
C11 N12 . 1.147(7) yes
C13 N14 . 1.127(6) yes
N15 P16 6_655 1.5592(16) yes
N15 P16 . 1.5592(16) yes
P16 C20 . 1.813(4) yes
P16 C30 . 1.778(6) yes
P16 C40 . 1.797(3) yes
P16 C30 . 1.778(6) yes
P16 C40 . 1.797(3) yes
P16 C220 . 1.786(6) yes
P16 C20 . 1.813(4) yes
P16 C40 . 1.797(3) yes
P16 C230 . 1.800(6) yes
P16 C40 . 1.797(3) yes
P16 C220 . 1.786(6) yes
P16 C230 . 1.800(6) yes
C20 C21 . 1.3872(16) yes
C20 C25 . 1.3870(16) yes
C21 C22 . 1.3871(16) yes
C21 H211 . 0.930 no
C22 C23 . 1.3871(16) yes
C22 H221 . 0.932 no
C23 C24 . 1.3871(16) yes
C23 H231 . 0.932 no
C24 C25 . 1.3872(16) yes
C24 H241 . 0.927 no
C25 H251 . 0.930 no
C30 C31 . 1.3937(16) yes
C30 C35 . 1.3942(16) yes
C31 C32 . 1.3937(16) yes
C31 H311 . 0.930 no
C32 C33 . 1.3940(16) yes
C32 H321 . 0.930 no
C33 C34 . 1.3938(16) yes
C33 H331 . 0.930 no
C34 C35 . 1.3935(16) yes
C34 H341 . 0.934 no
C35 H351 . 0.932 no
C40 C41 . 1.3900(15) yes
C40 C45 . 1.3889(15) yes
C41 C42 . 1.3891(15) yes
C41 H411 . 0.929 no
C42 C43 . 1.3888(15) yes
C42 H421 . 0.932 no
C43 C44 . 1.3901(15) yes
C43 H431 . 0.930 no
C44 C45 . 1.3890(15) yes
C44 H441 . 0.929 no
C45 H451 . 0.934 no
C220 C221 . 1.3871(16) yes
C220 C225 . 1.3875(16) yes
C221 C222 . 1.3874(16) yes
C221 H2211 . 0.926 no
C222 C223 . 1.3873(16) yes
C222 H2221 . 0.932 no
C223 C224 . 1.3872(16) yes
C223 H2231 . 0.931 no
C224 C225 . 1.3872(16) yes
C224 H2241 . 0.930 no
C225 H2251 . 0.930 no
C230 C231 . 1.3937(16) yes
C230 C235 . 1.3938(16) yes
C231 C232 . 1.3938(16) yes
C231 H2311 . 0.929 no
C232 C233 . 1.3936(16) yes
C232 H2321 . 0.931 no
C233 C234 . 1.3940(16) yes
C233 H2331 . 0.928 no
C234 C235 . 1.3935(16) yes
C234 H2341 . 0.935 no
C235 H2351 . 0.931 no
O501 C502 . 1.457(11) yes
O501 H5011 . 0.950 no
C502 C503 . 1.523(13) yes
C502 H5021 . 0.969 no
C502 H5022 . 0.971 no
C503 H5032 . 0.962 no
C503 H5033 . 0.961 no
C503 H5031 . 0.962 no
O511 C512 . 1.432(12) yes
O511 H5111 . 0.950 no
C512 C513 . 1.530(13) yes
C512 H5122 . 0.972 no
C512 H5121 . 0.971 no
C513 H5132 . 0.961 no
C513 H5131 . 0.961 no
C513 H5133 . 0.962 no
